data_4133896
loop_
_publ_author_name
'Yonesato, Kentaro'
'Ito, Hiroyasu'
'Itakura, Hiroyuki'
'Yokogawa, Daisuke'
'Kikuchi, Takashi'
'Mizuno, Noritaka'
'Yamaguchi, Kazuya'
'Suzuki, Kosuke'

_publ_section_title
;
 Controlled Assembly Synthesis of Atomically Precise Ultrastable Silver
 Nanoclusters with Polyoxometalates.
;
_journal_issue 50
_journal_name_full 'Journal of the American Chemical Society'
_journal_page_first 19550
_journal_page_last 19554
_journal_paper_doi 10.1021/jacs.9b10569
_journal_volume 141
_journal_year 2019
_chemical_formula_sum 'C120 H261 Ag2 Cl8 N7 O68 Si2 W18'
_chemical_formula_weight 6755.16
_space_group_crystal_system monoclinic
_space_group_IT_number 13
_space_group_name_Hall '-P 2yc'
_space_group_name_H-M_alt 'P 1 2/c 1'
_atom_sites_solution_hydrogens geom
_audit_creation_method SHELXL-2018/3
_cell_angle_alpha 90
_cell_angle_beta 102.952(2)
_cell_angle_gamma 90
_cell_formula_units_Z 2
_cell_length_a 19.2160(5)
_cell_length_b 14.5222(3)
_cell_length_c 38.5485(9)
_cell_measurement_reflns_used 36852
_cell_measurement_temperature 123(2)
_cell_measurement_theta_max 30.8070
_cell_measurement_theta_min 1.8770
_cell_volume 10483.6(4)
_computing_cell_refinement 'CrysAlisPro 1.171.39.46 (Rigaku OD, 2018)'
_computing_data_collection 'CrysAlisPro 1.171.39.46 (Rigaku OD, 2018)'
_computing_data_reduction 'CrysAlisPro 1.171.39.46 (Rigaku OD, 2018)'
_computing_structure_refinement 'SHELXL-2018/3 (Sheldrick, 2018)'
_computing_structure_solution 'SHELXS-2013/1 (Sheldrick, 2013)'
_diffrn_ambient_temperature 123(2)
_diffrn_detector 'CCD plate'
_diffrn_measured_fraction_theta_full 0.999
_diffrn_measured_fraction_theta_max 0.994
_diffrn_measurement_device 'abstract diffractometer'
_diffrn_measurement_device_type 'dtrek-CrysAlisPro-abstract goniometer imported rigaku-d*trek images'
_diffrn_measurement_method '\w scans'
_diffrn_radiation_type MoK\a
_diffrn_radiation_wavelength 0.71073
_diffrn_reflns_av_R_equivalents 0.0532
_diffrn_reflns_av_unetI/netI 0.0625
_diffrn_reflns_Laue_measured_fraction_full 0.999
_diffrn_reflns_Laue_measured_fraction_max 0.994
_diffrn_reflns_limit_h_max 25
_diffrn_reflns_limit_h_min -25
_diffrn_reflns_limit_k_max 18
_diffrn_reflns_limit_k_min -19
_diffrn_reflns_limit_l_max 51
_diffrn_reflns_limit_l_min -46
_diffrn_reflns_number 85647
_diffrn_reflns_point_group_measured_fraction_full 0.999
_diffrn_reflns_point_group_measured_fraction_max 0.994
_diffrn_reflns_theta_full 25.242
_diffrn_reflns_theta_max 28.282
_diffrn_reflns_theta_min 1.925
_diffrn_source 'fine-focus sealed X-ray tube'
_diffrn_source_type 'Enhance (Mo) X-ray Source'
_exptl_absorpt_coefficient_mu 10.192
_exptl_absorpt_correction_T_max 1.00000
_exptl_absorpt_correction_T_min 0.47571
_exptl_absorpt_correction_type multi-scan
_exptl_absorpt_process_details
;
CrysAlisPro 1.171.39.46 (Rigaku Oxford Diffraction, 2018)
Empirical absorption correction using spherical harmonics,
 implemented in SCALE3 ABSPACK scaling algorithm.
;
_exptl_crystal_colour Colorless
_exptl_crystal_density_diffrn 2.140
_exptl_crystal_density_method 'Not measured'
_exptl_crystal_description Plate
_exptl_crystal_F_000 6328
_exptl_crystal_size_max 0.050
_exptl_crystal_size_mid 0.030
_exptl_crystal_size_min 0.010
_refine_diff_density_max 4.475
_refine_diff_density_min -2.381
_refine_diff_density_rms 0.288
_refine_ls_extinction_method none
_refine_ls_goodness_of_fit_ref 1.065
_refine_ls_hydrogen_treatment constr
_refine_ls_matrix_type full
_refine_ls_number_parameters 1035
_refine_ls_number_reflns 25896
_refine_ls_number_restraints 722
_refine_ls_restrained_S_all 1.057
_refine_ls_R_factor_all 0.1305
_refine_ls_R_factor_gt 0.0894
_refine_ls_shift/su_max 0.001
_refine_ls_shift/su_mean 0.000
_refine_ls_structure_factor_coef Fsqd
_refine_ls_weighting_details 'w=1/[\s^2^(Fo^2^)+(0.0664P)^2^+384.7232P] where P=(Fo^2^+2Fc^2^)/3'
_refine_ls_weighting_scheme calc
_refine_ls_wR_factor_gt 0.2045
_refine_ls_wR_factor_ref 0.2241
_reflns_Friedel_coverage 0.000
_reflns_number_gt 16878
_reflns_number_total 25896
_reflns_threshold_expression 'I > 2\s(I)'
_cod_data_source_file ja9b10569_si_002.cif
_cod_data_source_block Ag2
_cod_original_sg_symbol_H-M 'P 2/c'
_cod_database_code 4133896
_shelx_shelxl_version_number 2018/3
_shelx_space_group_comment
;
The symmetry employed for this shelxl refinement is uniquely defined
by the following loop, which should always be used as a source of
symmetry information in preference to the above space-group names.
They are only intended as comments.
;
_shelx_estimated_absorpt_t_min 0.630
_shelx_estimated_absorpt_t_max 0.905

loop_
_space_group_symop_operation_xyz
'x, y, z'
'-x, y, -z+1/2'
'-x, -y, -z'
'x, -y, z-1/2'

loop_
_atom_site_label
_atom_site_type_symbol
_atom_site_fract_x
_atom_site_fract_y
_atom_site_fract_z
_atom_site_U_iso_or_equiv
_atom_site_adp_type
_atom_site_occupancy
_atom_site_site_symmetry_order
_atom_site_calc_flag
_atom_site_refinement_flags_posn
_atom_site_refinement_flags_adp
_atom_site_refinement_flags_occupancy
_atom_site_disorder_assembly
_atom_site_disorder_group
N1 N 0.1869(10) 0.2622(18) 0.1358(6) 0.094(3) Uani 1 1 d . U . . .
C111 C 0.1988(14) 0.278(2) 0.1761(7) 0.096(6) Uani 1 1 d . U . . .
H11A H 0.232474 0.230607 0.188416 0.115 Uiso 1 1 calc R U . . .
H11B H 0.221988 0.338692 0.181785 0.115 Uiso 1 1 calc R U . . .
C112 C 0.1347(11) 0.2754(17) 0.1907(7) 0.077(5) Uani 1 1 d . U . . .
H11C H 0.111989 0.214018 0.186374 0.092 Uiso 1 1 calc R U . . .
H11D H 0.100076 0.322034 0.178589 0.092 Uiso 1 1 calc R U . . .
C113 C 0.1550(13) 0.295(2) 0.2310(7) 0.090(7) Uani 1 1 d . U . . .
H11E H 0.186139 0.244842 0.242937 0.107 Uiso 1 1 calc R U . . .
H11F H 0.182908 0.352947 0.235029 0.107 Uiso 1 1 calc R U . . .
C114 C 0.0922(14) 0.304(2) 0.2481(9) 0.115(9) Uani 1 1 d . U . . .
H11G H 0.109301 0.316330 0.273620 0.173 Uiso 1 1 calc R U . . .
H11H H 0.061573 0.354656 0.237024 0.173 Uiso 1 1 calc R U . . .
H11I H 0.064808 0.246380 0.244945 0.173 Uiso 1 1 calc R U . . .
C121 C 0.2584(14) 0.277(2) 0.1257(7) 0.093(6) Uani 1 1 d . U . . .
H12A H 0.276231 0.338852 0.134140 0.112 Uiso 1 1 calc R U . . .
H12B H 0.292689 0.231404 0.138856 0.112 Uiso 1 1 calc R U . . .
C122 C 0.2590(13) 0.270(2) 0.0876(7) 0.093(7) Uani 1 1 d . U . . .
H12C H 0.222321 0.311261 0.073512 0.112 Uiso 1 1 calc R U . . .
H12D H 0.247875 0.206054 0.079222 0.112 Uiso 1 1 calc R U . . .
C123 C 0.3342(15) 0.298(2) 0.0824(6) 0.101(8) Uani 1 1 d D U . . .
H12E H 0.345944 0.359483 0.092913 0.121 Uiso 1 1 calc R U . . .
H12F H 0.369619 0.253921 0.095867 0.121 Uiso 1 1 calc R U . . .
C124 C 0.343(2) 0.300(4) 0.0438(7) 0.21(2) Uani 1 1 d D U . . .
H12G H 0.391691 0.318220 0.043393 0.321 Uiso 1 1 calc R U . . .
H12H H 0.332891 0.238855 0.033141 0.321 Uiso 1 1 calc R U . . .
H12I H 0.309150 0.344713 0.030179 0.321 Uiso 1 1 calc R U . . .
C131 C 0.1338(17) 0.328(3) 0.1161(9) 0.122(5) Uani 1 1 d . U . . .
H13A H 0.086925 0.315204 0.121733 0.146 Uiso 1 1 calc R U . . .
H13B H 0.128821 0.318123 0.090273 0.146 Uiso 1 1 calc R U . . .
C132 C 0.1538(19) 0.428(3) 0.1250(10) 0.134(6) Uani 1 1 d . U . . .
H13C H 0.197572 0.444694 0.116869 0.161 Uiso 1 1 calc R U . . .
H13D H 0.162576 0.438618 0.150980 0.161 Uiso 1 1 calc R U . . .
C133 C 0.090(2) 0.488(3) 0.1052(11) 0.144(6) Uani 1 1 d . U . . .
H13E H 0.047678 0.476842 0.115578 0.173 Uiso 1 1 calc R U . . .
H13F H 0.076857 0.470803 0.079710 0.173 Uiso 1 1 calc R U . . .
C134 C 0.114(2) 0.594(3) 0.1098(12) 0.164(9) Uani 1 1 d . U . . .
H13G H 0.074214 0.633564 0.097583 0.246 Uiso 1 1 calc R U . . .
H13H H 0.126179 0.610260 0.135155 0.246 Uiso 1 1 calc R U . . .
H13I H 0.155243 0.604245 0.099428 0.246 Uiso 1 1 calc R U . . .
C141 C 0.1521(15) 0.1708(17) 0.1234(9) 0.116(5) Uani 1 1 d D U . . .
H14A H 0.141803 0.167261 0.097120 0.140 Uiso 1 1 calc R U . . .
H14B H 0.106451 0.164763 0.131095 0.140 Uiso 1 1 calc R U . . .
C142 C 0.2031(13) 0.0928(17) 0.1396(8) 0.125(5) Uani 1 1 d D U . . .
H14C H 0.223936 0.106816 0.164975 0.150 Uiso 1 1 calc R U . . .
H14D H 0.242730 0.089319 0.127090 0.150 Uiso 1 1 calc R U . . .
C143 C 0.1647(18) -0.0008(17) 0.1369(8) 0.140(6) Uani 1 1 d D U . . .
H14E H 0.190432 -0.041886 0.155984 0.168 Uiso 1 1 calc R U . . .
H14F H 0.115744 0.008300 0.140504 0.168 Uiso 1 1 calc R U . . .
C144 C 0.161(2) -0.047(2) 0.1008(9) 0.163(9) Uani 1 1 d D U . . .
H14G H 0.135832 -0.105783 0.100113 0.244 Uiso 1 1 calc R U . . .
H14H H 0.134319 -0.006594 0.081871 0.244 Uiso 1 1 calc R U . . .
H14I H 0.208977 -0.056760 0.097344 0.244 Uiso 1 1 calc R U . . .
N2 N 0.4061(12) 0.5422(19) 0.3537(7) 0.141(5) Uani 1 1 d D U . . .
C211 C 0.4401(19) 0.486(2) 0.3858(7) 0.146(7) Uani 1 1 d D U . . .
H21A H 0.466225 0.433917 0.377850 0.175 Uiso 1 1 calc R U . . .
H21B H 0.401627 0.458814 0.395968 0.175 Uiso 1 1 calc R U . . .
C212 C 0.492(2) 0.538(2) 0.4155(8) 0.168(11) Uani 1 1 d D U . . .
H21C H 0.536337 0.551906 0.407606 0.202 Uiso 1 1 calc R U . . .
H21D H 0.469992 0.596953 0.420180 0.202 Uiso 1 1 calc R U . . .
C213 C 0.510(3) 0.481(3) 0.4501(8) 0.204(13) Uani 1 1 d D U . . .
H21E H 0.528537 0.419996 0.445088 0.245 Uiso 1 1 calc R U . . .
H21F H 0.466574 0.471673 0.459206 0.245 Uiso 1 1 calc R U . . .
C214 C 0.567(3) 0.531(3) 0.4786(9) 0.24(2) Uani 1 1 d D U . . .
H21G H 0.577902 0.493471 0.500360 0.359 Uiso 1 1 calc R U . . .
H21H H 0.610575 0.539269 0.469749 0.359 Uiso 1 1 calc R U . . .
H21I H 0.548691 0.590880 0.483849 0.359 Uiso 1 1 calc R U . . .
C221 C 0.354(2) 0.487(3) 0.3275(10) 0.153(7) Uani 1 1 d D U . . .
H22A H 0.315981 0.463580 0.339016 0.184 Uiso 1 1 calc R U . . .
H22B H 0.378226 0.432995 0.319930 0.184 Uiso 1 1 calc R U . . .
C222 C 0.320(2) 0.542(3) 0.2954(10) 0.173(11) Uani 1 1 d D U . . .
H22C H 0.355135 0.553569 0.280675 0.207 Uiso 1 1 calc R U . . .
H22D H 0.304411 0.602679 0.302966 0.207 Uiso 1 1 calc R U . . .
C223 C 0.255(2) 0.490(3) 0.2734(13) 0.185(13) Uani 1 1 d D U . . .
H22E H 0.270493 0.427894 0.267997 0.222 Uiso 1 1 calc R U . . .
H22F H 0.218932 0.483334 0.287891 0.222 Uiso 1 1 calc R U . . .
C224 C 0.222(2) 0.538(3) 0.2391(10) 0.185(15) Uani 1 1 d D U . . .
H22G H 0.180922 0.502106 0.226300 0.278 Uiso 1 1 calc R U . . .
H22H H 0.205427 0.599534 0.244355 0.278 Uiso 1 1 calc R U . . .
H22I H 0.257013 0.544068 0.224451 0.278 Uiso 1 1 calc R U . . .
C231 C 0.3646(19) 0.625(2) 0.3672(9) 0.125(7) Uani 1 1 d D U . . .
H23A H 0.401008 0.668633 0.379669 0.150 Uiso 1 1 calc R U . . .
H23B H 0.337073 0.656440 0.345798 0.150 Uiso 1 1 calc R U . . .
C232 C 0.313(2) 0.606(2) 0.3919(10) 0.148(8) Uani 1 1 d D U . . .
H23C H 0.269076 0.574623 0.378840 0.177 Uiso 1 1 calc R U . . .
H23D H 0.335774 0.568416 0.412583 0.177 Uiso 1 1 calc R U . . .
C233 C 0.295(2) 0.703(2) 0.4039(11) 0.169(11) Uani 1 1 d D U . . .
H23E H 0.339425 0.735842 0.414958 0.202 Uiso 1 1 calc R U . . .
H23F H 0.270144 0.739253 0.382880 0.202 Uiso 1 1 calc R U . . .
C234 C 0.247(3) 0.698(4) 0.4307(14) 0.265(18) Uani 1 1 d D U . . .
H23G H 0.236085 0.759935 0.437843 0.398 Uiso 1 1 calc R U . . .
H23H H 0.201958 0.666388 0.419655 0.398 Uiso 1 1 calc R U . . .
H23I H 0.271173 0.662980 0.451703 0.398 Uiso 1 1 calc R U . . .
C241 C 0.4597(19) 0.5884(17) 0.3368(10) 0.148(7) Uani 1 1 d D U . . .
H24A H 0.491856 0.626190 0.355013 0.177 Uiso 1 1 calc R U . . .
H24B H 0.434293 0.630484 0.318004 0.177 Uiso 1 1 calc R U . . .
C242 C 0.5052(18) 0.521(3) 0.3204(12) 0.173(10) Uani 1 1 d D U . . .
H24C H 0.521484 0.468718 0.336659 0.208 Uiso 1 1 calc R U . . .
H24D H 0.477439 0.496566 0.297433 0.208 Uiso 1 1 calc R U . . .
C243 C 0.569(2) 0.578(2) 0.3147(13) 0.187(12) Uani 1 1 d D U . . .
H24E H 0.551251 0.632926 0.300163 0.225 Uiso 1 1 calc R U . . .
H24F H 0.596873 0.599820 0.338089 0.225 Uiso 1 1 calc R U . . .
C244 C 0.618(2) 0.523(3) 0.2962(15) 0.232(17) Uani 1 1 d D U . . .
H24G H 0.657845 0.561509 0.293155 0.347 Uiso 1 1 calc R U . . .
H24H H 0.636446 0.469028 0.310804 0.347 Uiso 1 1 calc R U . . .
H24I H 0.590837 0.502124 0.272889 0.347 Uiso 1 1 calc R U . . .
N3 N 0.000000 0.948(3) 0.250000 0.120(5) Uani 1 2 d S TU P . .
C311 C -0.0519(13) 1.0044(19) 0.2242(7) 0.111(5) Uani 1 1 d D U . . .
H31A H -0.081467 1.038660 0.237809 0.133 Uiso 1 1 calc R U . . .
H31B H -0.084098 0.961790 0.208092 0.133 Uiso 1 1 calc R U . . .
C312 C -0.0230(10) 1.0744(19) 0.2009(7) 0.109(5) Uani 1 1 d D U . . .
H31C H 0.010355 1.117252 0.216290 0.131 Uiso 1 1 calc R U . . .
H31D H 0.003787 1.041441 0.185518 0.131 Uiso 1 1 calc R U . . .
C313 C -0.0844(10) 1.1294(19) 0.1775(7) 0.110(5) Uani 1 1 d D U . . .
H31E H -0.118287 1.086219 0.162540 0.132 Uiso 1 1 calc R U . . .
H31F H -0.110507 1.163169 0.192921 0.132 Uiso 1 1 calc R U . . .
C314 C -0.0570(14) 1.198(2) 0.1534(8) 0.121(7) Uani 1 1 d D U . . .
H31G H -0.097456 1.231712 0.138968 0.182 Uiso 1 1 calc R U . . .
H31H H -0.024161 1.241537 0.168179 0.182 Uiso 1 1 calc R U . . .
H31I H -0.031936 1.164634 0.137816 0.182 Uiso 1 1 calc R U . . .
C321 C -0.0419(16) 0.890(2) 0.2710(9) 0.131(5) Uani 1 1 d D U . . .
H32A H -0.072107 0.933379 0.281100 0.157 Uiso 1 1 calc R U . . .
H32B H -0.007029 0.863608 0.291382 0.157 Uiso 1 1 calc R U . . .
C322 C -0.0905(17) 0.811(2) 0.2535(7) 0.143(6) Uani 1 1 d D U . . .
H32C H -0.060769 0.758612 0.249166 0.172 Uiso 1 1 calc R U . . .
H32D H -0.119332 0.831929 0.230164 0.172 Uiso 1 1 calc R U . . .
C323 C -0.1407(13) 0.780(3) 0.2772(9) 0.152(7) Uani 1 1 d D U . . .
H32E H -0.172154 0.831530 0.280504 0.182 Uiso 1 1 calc R U . . .
H32F H -0.171303 0.728912 0.265370 0.182 Uiso 1 1 calc R U . . .
C324 C -0.098(2) 0.747(3) 0.3138(8) 0.180(10) Uani 1 1 d D U . . .
H32G H -0.131603 0.727612 0.328262 0.271 Uiso 1 1 calc R U . . .
H32H H -0.067817 0.695177 0.310610 0.271 Uiso 1 1 calc R U . . .
H32I H -0.068667 0.797702 0.325730 0.271 Uiso 1 1 calc R U . . .
N4 N 0.6603(13) 0.8507(17) 0.4916(7) 0.240(6) Uani 1 1 d D U . . .
C411 C 0.7189(16) 0.815(2) 0.5212(10) 0.239(8) Uani 1 1 d D U . . .
H41A H 0.732631 0.864443 0.539222 0.287 Uiso 1 1 calc R U . . .
H41B H 0.761158 0.801042 0.511471 0.287 Uiso 1 1 calc R U . . .
C412 C 0.698(2) 0.729(3) 0.5395(11) 0.210(13) Uani 1 1 d D U . . .
H41C H 0.689609 0.676972 0.522503 0.252 Uiso 1 1 calc R U . . .
H41D H 0.654016 0.740535 0.547894 0.252 Uiso 1 1 calc R U . . .
C413 C 0.760(2) 0.705(3) 0.5713(10) 0.195(12) Uani 1 1 d D U . . .
H41E H 0.806704 0.706063 0.564460 0.234 Uiso 1 1 calc R U . . .
H41F H 0.761701 0.748341 0.591439 0.234 Uiso 1 1 calc R U . . .
C414 C 0.739(3) 0.608(3) 0.5804(11) 0.197(15) Uani 1 1 d D U . . .
H41G H 0.775021 0.583939 0.600734 0.296 Uiso 1 1 calc R U . . .
H41H H 0.692437 0.609051 0.586572 0.296 Uiso 1 1 calc R U . . .
H41I H 0.737019 0.567167 0.559845 0.296 Uiso 1 1 calc R U . . .
C421 C 0.6723(17) 0.9520(19) 0.4874(15) 0.238(9) Uani 1 1 d D U . . .
H42A H 0.650577 0.986467 0.504430 0.286 Uiso 1 1 calc R U . . .
H42B H 0.647882 0.971086 0.463057 0.286 Uiso 1 1 calc R U . . .
C422 C 0.7520(18) 0.977(2) 0.4937(16) 0.231(13) Uani 1 1 d D U . . .
H42C H 0.779430 0.945349 0.515106 0.277 Uiso 1 1 calc R U . . .
H42D H 0.771234 0.958527 0.473015 0.277 Uiso 1 1 calc R U . . .
C423 C 0.759(2) 1.082(2) 0.4989(16) 0.236(13) Uani 1 1 d D U . . .
H42E H 0.723062 1.114242 0.480288 0.284 Uiso 1 1 calc R U . . .
H42F H 0.750258 1.099633 0.522458 0.284 Uiso 1 1 calc R U . . .
C424 C 0.835(3) 1.111(4) 0.4964(16) 0.259(19) Uani 1 1 d D U . . .
H42G H 0.840258 1.177297 0.499683 0.389 Uiso 1 1 calc R U . . .
H42H H 0.869618 1.078892 0.515036 0.389 Uiso 1 1 calc R U . . .
H42I H 0.842522 1.093449 0.473020 0.389 Uiso 1 1 calc R U . . .
C431 C 0.657(2) 0.792(3) 0.4593(9) 0.235(9) Uani 1 1 d D U . . .
H43A H 0.610416 0.800895 0.442640 0.283 Uiso 1 1 calc R U . . .
H43B H 0.660548 0.726291 0.466593 0.283 Uiso 1 1 calc R U . . .
C432 C 0.716(3) 0.813(4) 0.4397(14) 0.298(12) Uani 1 1 d D U . . .
H43C H 0.763183 0.804061 0.456497 0.358 Uiso 1 1 calc R U . . .
H43D H 0.712872 0.878011 0.432355 0.358 Uiso 1 1 calc R U . . .
C433 C 0.715(4) 0.753(4) 0.4066(13) 0.285(14) Uani 1 1 d D U . . .
H43E H 0.692541 0.788330 0.385060 0.342 Uiso 1 1 calc R U . . .
H43F H 0.764750 0.738948 0.405096 0.342 Uiso 1 1 calc R U . . .
C434 C 0.674(4) 0.662(4) 0.4065(18) 0.34(3) Uani 1 1 d D U . . .
H43G H 0.675560 0.627109 0.384787 0.517 Uiso 1 1 calc R U . . .
H43H H 0.697039 0.625116 0.427362 0.517 Uiso 1 1 calc R U . . .
H43I H 0.624756 0.674550 0.407305 0.517 Uiso 1 1 calc R U . . .
C441 C 0.5923(17) 0.838(3) 0.5039(9) 0.257(9) Uani 1 1 d D U . . .
H44A H 0.596876 0.869814 0.527052 0.308 Uiso 1 1 calc R U . . .
H44B H 0.585620 0.771624 0.507888 0.308 Uiso 1 1 calc R U . . .
C442 C 0.5259(14) 0.875(4) 0.4778(13) 0.251(13) Uani 1 1 d D U . . .
H44C H 0.522103 0.844655 0.454450 0.301 Uiso 1 1 calc R U . . .
H44D H 0.531585 0.941683 0.474584 0.301 Uiso 1 1 calc R U . . .
C443 C 0.456(2) 0.858(3) 0.4904(14) 0.249(12) Uani 1 1 d D U . . .
H44E H 0.464619 0.869210 0.516301 0.298 Uiso 1 1 calc R U . . .
H44F H 0.419132 0.901560 0.478185 0.298 Uiso 1 1 calc R U . . .
C444 C 0.430(3) 0.759(4) 0.4822(16) 0.249(18) Uani 1 1 d D U . . .
H44G H 0.385478 0.749462 0.490379 0.373 Uiso 1 1 calc R U . . .
H44H H 0.420731 0.747770 0.456505 0.373 Uiso 1 1 calc R U . . .
H44I H 0.466157 0.715464 0.494571 0.373 Uiso 1 1 calc R U . . .
C1A C 0.6916(14) 0.8610(12) 0.2716(5) 0.094(4) Uani 1 1 d D U . . .
C2A C 0.6766(16) 0.8075(19) 0.3038(6) 0.109(6) Uani 1 1 d D U . . .
H2A1 H 0.692805 0.843951 0.325480 0.164 Uiso 1 1 calc R U . . .
H2A2 H 0.625170 0.796015 0.300098 0.164 Uiso 1 1 calc R U . . .
H2A3 H 0.702169 0.748699 0.306151 0.164 Uiso 1 1 calc R U . . .
C1X C 0.500000 0.850(2) 0.250000 0.086(6) Uani 1 2 d S TU P . .
C2X C 0.500000 0.753(2) 0.250000 0.095(9) Uani 1 2 d S TU P B .
H2X1 H 0.471415 0.730881 0.227270 0.142 Uiso 0.5 1 calc R U P A -1
H2X2 H 0.479466 0.730881 0.269500 0.142 Uiso 0.5 1 calc R U P A -1
H2X3 H 0.549118 0.730881 0.253230 0.142 Uiso 0.5 1 calc R U P A -1
O1XA O 0.536(2) 0.896(2) 0.2782(11) 0.086(6) Uani 0.50(3) 1 d . U P B 2
O1XB O 0.563(2) 0.896(2) 0.2565(11) 0.087(6) Uani 0.50(3) 1 d . U P B 3
C1 C 0.920(2) 0.548(3) 0.1759(12) 0.143(14) Uani 1 1 d . U . . .
Cl1 Cl 0.8706(7) 0.4481(8) 0.1672(4) 0.179(5) Uani 1 1 d . U . . .
Cl2 Cl 0.8651(9) 0.6402(9) 0.1814(4) 0.205(6) Uani 1 1 d . U . . .
Cl3 Cl 0.9417(12) 0.5855(17) 0.1354(6) 0.300(10) Uani 1 1 d . U . . .
Cl4A Cl 0.9755(16) 0.5506(19) 0.2149(10) 0.170(15) Uani 0.49(4) 1 d . U P C 4
Cl4B Cl 1.010(2) 0.512(3) 0.1917(10) 0.207(18) Uani 0.51(4) 1 d . U P C 5
O1 O 0.5526(6) 1.1321(7) 0.2068(3) 0.040(2) Uani 1 1 d . . . . .
O2 O 0.5167(6) 0.9922(7) 0.1621(3) 0.045(3) Uani 1 1 d . . . . .
O3 O 0.6457(6) 0.9946(8) 0.2083(3) 0.047(3) Uani 1 1 d . . . . .
O4 O 0.6171(6) 1.1048(7) 0.1537(3) 0.046(3) Uani 1 1 d . . . . .
O5 O 0.5717(6) 1.1961(8) 0.2765(3) 0.042(3) Uani 1 1 d . . . . .
O6 O 0.6282(7) 0.9614(11) 0.3440(4) 0.073(4) Uani 1 1 d . . . . .
O7 O 0.5403(10) 0.8188(10) 0.3403(4) 0.084(5) Uani 1 1 d . . . . .
O8 O 0.6716(9) 0.8199(10) 0.2350(4) 0.084(4) Uani 1 1 d D U . . .
O9 O 0.7104(8) 0.9612(10) 0.2779(4) 0.082(4) Uani 1 1 d D U . . .
O10 O 0.5395(6) 1.3043(7) 0.2168(3) 0.045(3) Uani 1 1 d . . . . .
O11 O 0.5821(7) 1.1396(9) 0.3421(3) 0.052(3) Uani 1 1 d . . . . .
O12 O 0.5584(8) 0.9322(9) 0.3964(3) 0.064(4) Uani 1 1 d . . . . .
O13 O 0.6020(9) 0.8376(7) 0.1647(4) 0.073(5) Uani 1 1 d . . . . .
O14 O 0.7721(7) 0.9364(8) 0.2224(4) 0.059(3) Uani 1 1 d . . . . .
O15 O 0.6872(6) 1.1394(9) 0.2561(3) 0.054(3) Uani 1 1 d . . . . .
O16 O 0.6661(6) 1.2518(8) 0.2011(3) 0.051(3) Uani 1 1 d . . . . .
O17 O 0.5176(7) 1.2499(8) 0.1474(3) 0.049(3) Uani 1 1 d . . . . .
O18 O 0.5222(7) 1.1152(8) 0.3960(3) 0.057(3) Uani 1 1 d . . . . .
O19 O 0.4157(8) 0.9423(9) 0.3916(4) 0.065(4) Uani 1 1 d . . . . .
O20 O 0.7086(8) 0.9436(9) 0.1523(4) 0.065(4) Uani 1 1 d . . . . .
O21 O 0.7544(7) 1.1198(8) 0.2049(3) 0.054(3) Uani 1 1 d . . . . .
O22 O 0.6457(7) 1.2621(8) 0.1298(3) 0.051(3) Uani 1 1 d . . . . .
O23 O 0.6060(8) 1.1149(9) 0.0863(3) 0.063(4) Uani 1 1 d . . . . .
O24 O 0.7331(7) 1.1156(8) 0.1329(4) 0.059(3) Uani 1 1 d . . . . .
O25 O 0.6652(6) 1.3296(8) 0.2659(3) 0.053(3) Uani 1 1 d . . . . .
O26 O 0.4077(7) 1.3271(9) 0.1715(3) 0.056(3) Uani 1 1 d . . . . .
O27 O 0.6640(9) 1.0638(10) 0.4053(4) 0.074(4) Uani 1 1 d . . . . .
O28 O 0.4844(9) 0.7748(9) 0.3975(4) 0.072(4) Uani 1 1 d . . . . .
O29 O 0.7451(8) 0.7758(9) 0.1846(4) 0.071(4) Uani 1 1 d . . . . .
O30 O 0.8239(7) 1.0650(10) 0.2727(4) 0.067(4) Uani 1 1 d . . . . .
O31 O 0.7829(7) 1.2800(9) 0.1699(4) 0.060(4) Uani 1 1 d . . . . .
O32 O 0.5233(8) 1.2748(9) 0.0756(3) 0.064(4) Uani 1 1 d . . . . .
O33 O 0.7053(9) 0.9835(11) 0.0803(4) 0.077(4) Uani 1 1 d . . . . .
Si1 Si 0.5809(2) 1.0539(3) 0.18384(12) 0.0358(9) Uani 1 1 d . . . . .
Ag1 Ag 0.57421(12) 1.03754(11) 0.27681(5) 0.0811(6) Uani 1 1 d . . . . .
W1 W 0.62262(4) 1.23998(4) 0.24124(2) 0.04036(16) Uani 1 1 d . . . . .
W2 W 0.46648(4) 1.23857(5) 0.18449(2) 0.04102(16) Uani 1 1 d . . . . .
W3 W 0.58721(5) 1.03985(6) 0.37467(2) 0.0583(2) Uani 1 1 d . . . . .
W4 W 0.47756(5) 0.86823(6) 0.37010(2) 0.0621(2) Uani 1 1 d . . . . .
W5 W 0.69796(5) 0.87096(5) 0.19158(2) 0.0619(2) Uani 1 1 d . . . . .
W6 W 0.74481(4) 1.04389(5) 0.24516(2) 0.0537(2) Uani 1 1 d . . . . .
W7 W 0.71364(4) 1.20410(5) 0.16740(2) 0.05051(19) Uani 1 1 d . . . . .
W8 W 0.55445(5) 1.20110(5) 0.10996(2) 0.0516(2) Uani 1 1 d . . . . .
W9 W 0.66569(5) 1.02396(5) 0.11309(2) 0.0587(2) Uani 1 1 d . . . . .

loop_
_atom_site_aniso_label
_atom_site_aniso_U_11
_atom_site_aniso_U_22
_atom_site_aniso_U_33
_atom_site_aniso_U_23
_atom_site_aniso_U_13
_atom_site_aniso_U_12
N1 0.049(7) 0.136(7) 0.091(7) -0.009(11) 0.001(6) -0.004(7)
C111 0.076(10) 0.123(19) 0.096(6) -0.004(10) 0.036(7) 0.011(13)
C112 0.048(9) 0.074(14) 0.107(8) 0.015(12) 0.016(7) 0.005(10)
C113 0.078(13) 0.102(18) 0.100(8) 0.027(13) 0.043(8) 0.036(13)
C114 0.079(14) 0.14(3) 0.144(14) 0.03(2) 0.062(13) 0.017(18)
C121 0.081(8) 0.115(18) 0.091(8) -0.011(15) 0.034(8) -0.001(9)
C122 0.072(11) 0.12(2) 0.075(8) 0.000(15) 0.001(8) 0.009(13)
C123 0.096(12) 0.12(2) 0.093(12) 0.010(16) 0.041(10) 0.018(15)
C124 0.17(3) 0.39(7) 0.103(13) 0.00(3) 0.069(16) 0.02(4)
C131 0.102(10) 0.159(7) 0.110(11) 0.016(13) 0.036(10) 0.042(10)
C132 0.122(12) 0.157(7) 0.130(12) 0.021(13) 0.042(10) 0.040(10)
C133 0.131(13) 0.160(8) 0.146(14) 0.025(14) 0.040(12) 0.045(10)
C134 0.16(2) 0.158(8) 0.18(2) 0.030(18) 0.046(18) 0.044(12)
C141 0.099(12) 0.136(7) 0.124(13) -0.023(10) 0.045(12) -0.021(7)
C142 0.111(13) 0.130(7) 0.141(13) -0.010(10) 0.044(12) -0.025(8)
C143 0.126(14) 0.138(7) 0.158(13) -0.010(11) 0.038(13) -0.037(9)
C144 0.16(2) 0.159(15) 0.175(16) -0.034(13) 0.041(18) -0.053(16)
N2 0.152(12) 0.105(12) 0.166(10) 0.015(6) 0.039(6) -0.002(7)
C211 0.155(17) 0.114(13) 0.171(11) 0.017(9) 0.040(9) 0.013(10)
C212 0.162(19) 0.158(19) 0.178(12) 0.006(11) 0.026(11) 0.014(15)
C213 0.22(2) 0.19(2) 0.184(11) 0.022(13) 0.010(13) 0.000(17)
C214 0.24(3) 0.22(4) 0.217(18) 0.03(2) -0.04(2) 0.00(3)
C221 0.159(15) 0.149(14) 0.158(12) -0.012(9) 0.049(9) -0.008(11)
C222 0.187(18) 0.168(19) 0.160(13) -0.011(12) 0.033(11) 0.001(14)
C223 0.182(17) 0.18(2) 0.187(16) -0.013(15) 0.022(11) 0.005(14)
C224 0.22(3) 0.16(3) 0.17(2) -0.038(17) 0.016(15) 0.01(3)
C231 0.135(13) 0.120(12) 0.119(14) 0.022(9) 0.024(9) 0.004(9)
C232 0.157(16) 0.141(14) 0.152(16) 0.019(13) 0.048(11) -0.018(12)
C233 0.175(18) 0.177(16) 0.162(17) -0.001(14) 0.056(12) 0.015(15)
C234 0.28(3) 0.32(4) 0.24(3) -0.02(2) 0.146(17) 0.02(2)
C241 0.161(12) 0.125(15) 0.166(15) 0.005(11) 0.057(10) 0.001(9)
C242 0.171(13) 0.154(18) 0.203(19) -0.016(15) 0.058(11) 0.014(11)
C243 0.193(14) 0.19(2) 0.20(2) -0.002(16) 0.093(13) 0.011(12)
C244 0.224(19) 0.22(4) 0.28(3) 0.01(2) 0.128(18) 0.06(2)
N3 0.079(9) 0.147(11) 0.134(11) 0.000 0.023(7) 0.000
C311 0.068(9) 0.144(11) 0.126(10) -0.005(5) 0.030(7) 0.001(6)
C312 0.067(9) 0.145(11) 0.122(10) -0.008(6) 0.035(8) 0.003(7)
C313 0.068(9) 0.148(12) 0.121(11) -0.005(7) 0.034(8) 0.003(8)
C314 0.080(14) 0.161(17) 0.130(16) 0.006(10) 0.040(11) 0.003(12)
C321 0.094(10) 0.150(11) 0.148(11) 0.011(5) 0.024(8) -0.006(6)
C322 0.102(11) 0.156(12) 0.167(11) 0.010(8) 0.021(9) -0.014(6)
C323 0.114(12) 0.165(14) 0.173(13) 0.019(10) 0.024(9) -0.023(9)
C324 0.16(2) 0.19(2) 0.180(14) 0.039(15) 0.025(12) -0.009(18)
N4 0.246(9) 0.225(10) 0.246(11) 0.010(8) 0.048(8) 0.015(11)
C411 0.253(10) 0.243(16) 0.218(13) 0.011(11) 0.044(12) -0.009(14)
C412 0.21(2) 0.205(17) 0.223(18) -0.011(12) 0.059(13) 0.019(15)
C413 0.20(2) 0.203(17) 0.191(17) -0.018(13) 0.068(13) -0.004(16)
C414 0.25(4) 0.187(19) 0.18(3) -0.027(16) 0.10(2) 0.01(2)
C421 0.244(13) 0.230(9) 0.23(2) 0.001(10) 0.040(15) -0.006(11)
C422 0.235(14) 0.229(13) 0.23(2) 0.000(18) 0.046(18) 0.016(12)
C423 0.245(17) 0.230(14) 0.23(2) 0.007(19) 0.047(17) -0.007(13)
C424 0.25(2) 0.27(3) 0.25(4) 0.04(3) 0.05(3) -0.010(19)
C431 0.242(17) 0.218(16) 0.232(12) 0.015(12) 0.021(10) 0.003(16)
C432 0.30(2) 0.32(2) 0.287(16) -0.010(13) 0.093(13) 0.015(17)
C433 0.29(2) 0.29(2) 0.274(17) -0.001(14) 0.067(14) 0.000(16)
C434 0.36(4) 0.32(2) 0.34(4) 0.02(2) 0.03(3) -0.04(2)
C441 0.251(9) 0.26(2) 0.261(17) 0.015(15) 0.051(9) -0.012(12)
C442 0.242(10) 0.26(2) 0.25(2) -0.001(18) 0.061(11) 0.002(14)
C443 0.254(9) 0.261(19) 0.23(2) 0.008(19) 0.065(14) 0.000(16)
C444 0.27(3) 0.27(2) 0.23(4) -0.02(3) 0.10(3) -0.01(2)
C1A 0.093(9) 0.081(7) 0.110(8) 0.008(7) 0.025(8) 0.021(8)
C2A 0.132(14) 0.078(10) 0.103(9) 0.025(9) -0.007(11) 0.010(10)
C1X 0.105(16) 0.048(11) 0.110(17) 0.000 0.035(13) 0.000
C2X 0.11(2) 0.045(14) 0.13(2) 0.000 0.017(17) 0.000
O1XA 0.105(16) 0.050(11) 0.109(17) 0.000(8) 0.036(13) 0.004(7)
O1XB 0.107(16) 0.051(11) 0.108(17) 0.005(8) 0.036(13) 0.001(7)
C1 0.140(16) 0.143(16) 0.147(16) 0.000(10) 0.033(10) 0.001(10)
Cl1 0.170(9) 0.135(8) 0.228(12) -0.036(8) 0.037(9) -0.009(7)
Cl2 0.252(13) 0.143(9) 0.245(13) -0.040(9) 0.107(11) -0.035(9)
Cl3 0.300(16) 0.340(18) 0.308(16) 0.023(14) 0.167(14) 0.034(14)
Cl4A 0.154(19) 0.149(18) 0.19(2) -0.003(14) 0.006(14) 0.007(13)
Cl4B 0.20(2) 0.21(2) 0.21(2) 0.011(16) 0.039(15) -0.012(16)
O1 0.044(6) 0.035(6) 0.043(6) 0.001(5) 0.017(5) 0.000(5)
O2 0.059(7) 0.030(5) 0.047(7) -0.013(5) 0.016(6) -0.013(5)
O3 0.056(7) 0.037(6) 0.049(7) 0.009(5) 0.014(6) 0.005(5)
O4 0.055(7) 0.032(6) 0.059(7) -0.002(5) 0.027(6) -0.002(5)
O5 0.041(6) 0.038(6) 0.050(7) -0.004(5) 0.018(5) -0.005(5)
O6 0.059(8) 0.100(12) 0.062(9) -0.001(8) 0.014(7) 0.027(8)
O7 0.142(15) 0.050(8) 0.062(9) 0.004(7) 0.029(9) 0.043(9)
O8 0.084(9) 0.062(7) 0.109(8) 0.014(7) 0.028(8) 0.021(7)
O9 0.080(8) 0.082(7) 0.090(9) 0.011(6) 0.029(7) 0.021(7)
O10 0.052(7) 0.035(6) 0.055(7) 0.002(5) 0.023(6) -0.003(5)
O11 0.057(7) 0.055(7) 0.043(7) 0.009(6) 0.008(6) 0.002(6)
O12 0.085(10) 0.051(8) 0.052(8) 0.015(6) 0.006(7) 0.020(7)
O13 0.115(12) 0.014(5) 0.110(12) -0.014(6) 0.066(10) -0.001(6)
O14 0.070(9) 0.036(6) 0.080(9) -0.003(6) 0.032(7) 0.021(6)
O15 0.048(7) 0.062(8) 0.052(7) -0.014(6) 0.013(6) 0.013(6)
O16 0.045(7) 0.048(7) 0.068(8) -0.014(6) 0.030(6) -0.012(6)
O17 0.064(8) 0.045(7) 0.043(6) 0.005(5) 0.020(6) 0.011(6)
O18 0.082(9) 0.045(7) 0.045(7) -0.001(6) 0.020(6) 0.000(6)
O19 0.098(11) 0.044(7) 0.060(8) 0.006(6) 0.035(8) -0.008(7)
O20 0.088(10) 0.041(7) 0.080(9) -0.009(7) 0.051(8) 0.004(7)
O21 0.058(7) 0.040(6) 0.074(9) -0.008(6) 0.037(7) -0.001(6)
O22 0.062(8) 0.041(6) 0.059(8) -0.004(6) 0.033(6) 0.002(6)
O23 0.098(11) 0.048(7) 0.051(8) 0.000(6) 0.031(7) 0.006(7)
O24 0.068(8) 0.045(7) 0.080(9) -0.006(6) 0.050(7) 0.001(6)
O25 0.049(7) 0.047(7) 0.069(8) -0.012(6) 0.024(6) -0.012(6)
O26 0.060(8) 0.055(8) 0.056(8) 0.012(6) 0.022(6) 0.009(6)
O27 0.093(11) 0.069(9) 0.054(8) -0.001(7) 0.002(8) 0.024(8)
O28 0.111(12) 0.037(7) 0.070(9) 0.011(7) 0.028(9) 0.008(7)
O29 0.087(10) 0.046(8) 0.086(10) -0.003(7) 0.028(8) 0.018(7)
O30 0.049(8) 0.067(9) 0.091(10) -0.006(8) 0.026(7) 0.021(7)
O31 0.061(8) 0.046(7) 0.087(10) -0.005(7) 0.044(7) -0.005(6)
O32 0.102(11) 0.046(7) 0.050(8) 0.012(6) 0.029(7) 0.005(7)
O33 0.096(11) 0.080(10) 0.071(10) -0.008(8) 0.050(9) 0.011(9)
Si1 0.044(2) 0.0252(19) 0.041(2) -0.0001(17) 0.0168(19) 0.0002(17)
Ag1 0.1170(15) 0.0431(8) 0.0979(14) -0.0128(9) 0.0556(12) -0.0136(9)
W1 0.0392(3) 0.0338(3) 0.0513(4) -0.0054(3) 0.0170(3) -0.0022(3)
W2 0.0447(4) 0.0352(3) 0.0454(4) 0.0019(3) 0.0147(3) 0.0012(3)
W3 0.0642(5) 0.0525(5) 0.0544(5) 0.0081(4) 0.0050(4) 0.0047(4)
W4 0.0812(6) 0.0429(4) 0.0641(5) 0.0152(4) 0.0203(4) 0.0066(4)
W5 0.0769(6) 0.0390(4) 0.0728(6) -0.0055(4) 0.0234(5) 0.0116(4)
W6 0.0441(4) 0.0461(4) 0.0717(5) -0.0067(4) 0.0149(4) 0.0071(3)
W7 0.0538(4) 0.0400(4) 0.0670(5) -0.0021(3) 0.0331(4) -0.0027(3)
W8 0.0705(5) 0.0417(4) 0.0487(4) 0.0034(3) 0.0261(4) 0.0009(4)
W9 0.0831(6) 0.0428(4) 0.0622(5) -0.0043(4) 0.0418(4) 0.0034(4)

loop_
_atom_type_symbol
_atom_type_description
_atom_type_scat_dispersion_real
_atom_type_scat_dispersion_imag
_atom_type_scat_source
C C 0.0033 0.0016 'International Tables Vol C Tables 4.2.6.8 and 6.1.1.4'
H H 0.0000 0.0000 'International Tables Vol C Tables 4.2.6.8 and 6.1.1.4'
N N 0.0061 0.0033 'International Tables Vol C Tables 4.2.6.8 and 6.1.1.4'
Cl Cl 0.1484 0.1585 'International Tables Vol C Tables 4.2.6.8 and 6.1.1.4'
Ag Ag -0.8971 1.1015 'International Tables Vol C Tables 4.2.6.8 and 6.1.1.4'
Si Si 0.0817 0.0704 'International Tables Vol C Tables 4.2.6.8 and 6.1.1.4'
W W -0.8490 6.8722 'International Tables Vol C Tables 4.2.6.8 and 6.1.1.4'
O O 0.0106 0.0060 'International Tables Vol C Tables 4.2.6.8 and 6.1.1.4'

loop_
_geom_angle_atom_site_label_1
_geom_angle_atom_site_label_2
_geom_angle_atom_site_label_3
_geom_angle
_geom_angle_site_symmetry_1
_geom_angle_site_symmetry_3
C131 N1 C141 101(2) . .
C131 N1 C121 110(2) . .
C141 N1 C121 114(2) . .
C131 N1 C111 111(2) . .
C141 N1 C111 114(2) . .
C121 N1 C111 107.4(18) . .
C112 C111 N1 116(2) . .
C112 C111 H11A 108.3 . .
N1 C111 H11A 108.3 . .
C112 C111 H11B 108.3 . .
N1 C111 H11B 108.3 . .
H11A C111 H11B 107.4 . .
C111 C112 C113 110(2) . .
C111 C112 H11C 109.7 . .
C113 C112 H11C 109.7 . .
C111 C112 H11D 109.7 . .
C113 C112 H11D 109.7 . .
H11C C112 H11D 108.2 . .
C114 C113 C112 114(2) . .
C114 C113 H11E 108.7 . .
C112 C113 H11E 108.7 . .
C114 C113 H11F 108.7 . .
C112 C113 H11F 108.7 . .
H11E C113 H11F 107.6 . .
C113 C114 H11G 109.5 . .
C113 C114 H11H 109.5 . .
H11G C114 H11H 109.5 . .
C113 C114 H11I 109.5 . .
H11G C114 H11I 109.5 . .
H11H C114 H11I 109.5 . .
C122 C121 N1 117(2) . .
C122 C121 H12A 108.0 . .
N1 C121 H12A 108.0 . .
C122 C121 H12B 108.0 . .
N1 C121 H12B 108.0 . .
H12A C121 H12B 107.3 . .
C121 C122 C123 109(2) . .
C121 C122 H12C 109.9 . .
C123 C122 H12C 109.9 . .
C121 C122 H12D 109.9 . .
C123 C122 H12D 109.9 . .
H12C C122 H12D 108.3 . .
C124 C123 C122 116(3) . .
C124 C123 H12E 108.3 . .
C122 C123 H12E 108.3 . .
C124 C123 H12F 108.3 . .
C122 C123 H12F 108.3 . .
H12E C123 H12F 107.4 . .
C123 C124 H12G 109.5 . .
C123 C124 H12H 109.5 . .
H12G C124 H12H 109.5 . .
C123 C124 H12I 109.5 . .
H12G C124 H12I 109.5 . .
H12H C124 H12I 109.5 . .
N1 C131 C132 113(3) . .
N1 C131 H13A 109.0 . .
C132 C131 H13A 109.0 . .
N1 C131 H13B 109.0 . .
C132 C131 H13B 109.0 . .
H13A C131 H13B 107.8 . .
C131 C132 C133 107(3) . .
C131 C132 H13C 110.4 . .
C133 C132 H13C 110.4 . .
C131 C132 H13D 110.4 . .
C133 C132 H13D 110.4 . .
H13C C132 H13D 108.6 . .
C132 C133 C134 108(3) . .
C132 C133 H13E 110.2 . .
C134 C133 H13E 110.2 . .
C132 C133 H13F 110.2 . .
C134 C133 H13F 110.2 . .
H13E C133 H13F 108.5 . .
C133 C134 H13G 109.5 . .
C133 C134 H13H 109.5 . .
H13G C134 H13H 109.5 . .
C133 C134 H13I 109.5 . .
H13G C134 H13I 109.5 . .
H13H C134 H13I 109.5 . .
N1 C141 C142 109(2) . .
N1 C141 H14A 110.0 . .
C142 C141 H14A 110.0 . .
N1 C141 H14B 110.0 . .
C142 C141 H14B 110.0 . .
H14A C141 H14B 108.3 . .
C141 C142 C143 111.7(14) . .
C141 C142 H14C 109.3 . .
C143 C142 H14C 109.3 . .
C141 C142 H14D 109.3 . .
C143 C142 H14D 109.3 . .
H14C C142 H14D 107.9 . .
C144 C143 C142 111.9(14) . .
C144 C143 H14E 109.2 . .
C142 C143 H14E 109.2 . .
C144 C143 H14F 109.2 . .
C142 C143 H14F 109.2 . .
H14E C143 H14F 107.9 . .
C143 C144 H14G 109.5 . .
C143 C144 H14H 109.5 . .
H14G C144 H14H 109.5 . .
C143 C144 H14I 109.5 . .
H14G C144 H14I 109.5 . .
H14H C144 H14I 109.5 . .
C221 N2 C241 112(3) . .
C221 N2 C211 111(3) . .
C241 N2 C211 113(2) . .
C221 N2 C231 108(2) . .
C241 N2 C231 104(2) . .
C211 N2 C231 107(3) . .
N2 C211 C212 116(2) . .
N2 C211 H21A 108.4 . .
C212 C211 H21A 108.4 . .
N2 C211 H21B 108.4 . .
C212 C211 H21B 108.4 . .
H21A C211 H21B 107.5 . .
C213 C212 C211 111.5(10) . .
C213 C212 H21C 109.3 . .
C211 C212 H21C 109.3 . .
C213 C212 H21D 109.3 . .
C211 C212 H21D 109.3 . .
H21C C212 H21D 108.0 . .
C212 C213 C214 110.9(10) . .
C212 C213 H21E 109.5 . .
C214 C213 H21E 109.5 . .
C212 C213 H21F 109.5 . .
C214 C213 H21F 109.5 . .
H21E C213 H21F 108.1 . .
C213 C214 H21G 109.5 . .
C213 C214 H21H 109.5 . .
H21G C214 H21H 109.5 . .
C213 C214 H21I 109.5 . .
H21G C214 H21I 109.5 . .
H21H C214 H21I 109.5 . .
N2 C221 C222 112(3) . .
N2 C221 H22A 109.3 . .
C222 C221 H22A 109.3 . .
N2 C221 H22B 109.3 . .
C222 C221 H22B 109.3 . .
H22A C221 H22B 107.9 . .
C221 C222 C223 110(4) . .
C221 C222 H22C 109.7 . .
C223 C222 H22C 109.7 . .
C221 C222 H22D 109.7 . .
C223 C222 H22D 109.7 . .
H22C C222 H22D 108.2 . .
C224 C223 C222 113(3) . .
C224 C223 H22E 109.0 . .
C222 C223 H22E 109.0 . .
C224 C223 H22F 109.0 . .
C222 C223 H22F 109.0 . .
H22E C223 H22F 107.8 . .
C223 C224 H22G 109.5 . .
C223 C224 H22H 109.5 . .
H22G C224 H22H 109.5 . .
C223 C224 H22I 109.5 . .
H22G C224 H22I 109.5 . .
H22H C224 H22I 109.5 . .
C232 C231 N2 121(3) . .
C232 C231 H23A 107.1 . .
N2 C231 H23A 107.1 . .
C232 C231 H23B 107.1 . .
N2 C231 H23B 107.1 . .
H23A C231 H23B 106.8 . .
C233 C232 C231 104(3) . .
C233 C232 H23C 110.9 . .
C231 C232 H23C 110.9 . .
C233 C232 H23D 110.9 . .
C231 C232 H23D 110.9 . .
H23C C232 H23D 108.9 . .
C234 C233 C232 111.3(10) . .
C234 C233 H23E 109.4 . .
C232 C233 H23E 109.4 . .
C234 C233 H23F 109.4 . .
C232 C233 H23F 109.4 . .
H23E C233 H23F 108.0 . .
C233 C234 H23G 109.5 . .
C233 C234 H23H 109.5 . .
H23G C234 H23H 109.5 . .
C233 C234 H23I 109.5 . .
H23G C234 H23I 109.5 . .
H23H C234 H23I 109.5 . .
N2 C241 C242 113.8(10) . .
N2 C241 H24A 108.8 . .
C242 C241 H24A 108.8 . .
N2 C241 H24B 108.8 . .
C242 C241 H24B 108.8 . .
H24A C241 H24B 107.7 . .
C243 C242 C241 105(2) . .
C243 C242 H24C 110.7 . .
C241 C242 H24C 110.7 . .
C243 C242 H24D 110.7 . .
C241 C242 H24D 110.7 . .
H24C C242 H24D 108.8 . .
C244 C243 C242 112.1(10) . .
C244 C243 H24E 109.2 . .
C242 C243 H24E 109.2 . .
C244 C243 H24F 109.2 . .
C242 C243 H24F 109.2 . .
H24E C243 H24F 107.9 . .
C243 C244 H24G 109.5 . .
C243 C244 H24H 109.5 . .
H24G C244 H24H 109.5 . .
C243 C244 H24I 109.5 . .
H24G C244 H24I 109.5 . .
H24H C244 H24I 109.5 . .
C311 N3 C311 113(4) 2 .
C311 N3 C321 107.7(17) 2 .
C311 N3 C321 107.8(16) . .
C311 N3 C321 107.8(16) 2 2
C311 N3 C321 107.7(17) . 2
C321 N3 C321 113(4) . 2
N3 C311 C312 118.7(17) . .
N3 C311 H31A 107.6 . .
C312 C311 H31A 107.6 . .
N3 C311 H31B 107.6 . .
C312 C311 H31B 107.6 . .
H31A C311 H31B 107.1 . .
C313 C312 C311 110.8(9) . .
C313 C312 H31C 109.5 . .
C311 C312 H31C 109.5 . .
C313 C312 H31D 109.5 . .
C311 C312 H31D 109.5 . .
H31C C312 H31D 108.1 . .
C314 C313 C312 111.7(9) . .
C314 C313 H31E 109.3 . .
C312 C313 H31E 109.3 . .
C314 C313 H31F 109.3 . .
C312 C313 H31F 109.3 . .
H31E C313 H31F 107.9 . .
C313 C314 H31G 109.5 . .
C313 C314 H31H 109.5 . .
H31G C314 H31H 109.5 . .
C313 C314 H31I 109.5 . .
H31G C314 H31I 109.5 . .
H31H C314 H31I 109.5 . .
N3 C321 C322 121(3) . .
N3 C321 H32A 107.0 . .
C322 C321 H32A 107.0 . .
N3 C321 H32B 107.0 . .
C322 C321 H32B 107.0 . .
H32A C321 H32B 106.8 . .
C321 C322 C323 111.0(14) . .
C321 C322 H32C 109.4 . .
C323 C322 H32C 109.4 . .
C321 C322 H32D 109.4 . .
C323 C322 H32D 109.4 . .
H32C C322 H32D 108.0 . .
C324 C323 C322 111.3(14) . .
C324 C323 H32E 109.4 . .
C322 C323 H32E 109.4 . .
C324 C323 H32F 109.4 . .
C322 C323 H32F 109.4 . .
H32E C323 H32F 108.0 . .
C323 C324 H32G 109.5 . .
C323 C324 H32H 109.5 . .
H32G C324 H32H 109.5 . .
C323 C324 H32I 109.5 . .
H32G C324 H32I 109.5 . .
H32H C324 H32I 109.5 . .
C441 N4 C411 106(2) . .
C441 N4 C431 108.6(10) . .
C411 N4 C431 108.6(12) . .
C441 N4 C421 108.6(10) . .
C411 N4 C421 108.1(11) . .
C431 N4 C421 116(3) . .
N4 C411 C412 113.8(11) . .
N4 C411 H41A 108.8 . .
C412 C411 H41A 108.8 . .
N4 C411 H41B 108.8 . .
C412 C411 H41B 108.8 . .
H41A C411 H41B 107.7 . .
C411 C412 C413 108(2) . .
C411 C412 H41C 110.0 . .
C413 C412 H41C 110.0 . .
C411 C412 H41D 110.0 . .
C413 C412 H41D 110.0 . .
H41C C412 H41D 108.4 . .
C414 C413 C412 101(2) . .
C414 C413 H41E 111.5 . .
C412 C413 H41E 111.5 . .
C414 C413 H41F 111.5 . .
C412 C413 H41F 111.5 . .
H41E C413 H41F 109.3 . .
C413 C414 H41G 109.5 . .
C413 C414 H41H 109.5 . .
H41G C414 H41H 109.5 . .
C413 C414 H41I 109.5 . .
H41G C414 H41I 109.5 . .
H41H C414 H41I 109.5 . .
N4 C421 C422 112.9(10) . .
N4 C421 H42A 109.0 . .
C422 C421 H42A 109.0 . .
N4 C421 H42B 109.0 . .
C422 C421 H42B 109.0 . .
H42A C421 H42B 107.8 . .
C423 C422 C421 108(2) . .
C423 C422 H42C 110.1 . .
C421 C422 H42C 110.1 . .
C423 C422 H42D 110.1 . .
C421 C422 H42D 110.1 . .
H42C C422 H42D 108.4 . .
C424 C423 C422 108(3) . .
C424 C423 H42E 110.1 . .
C422 C423 H42E 110.1 . .
C424 C423 H42F 110.1 . .
C422 C423 H42F 110.1 . .
H42E C423 H42F 108.4 . .
C423 C424 H42G 109.5 . .
C423 C424 H42H 109.5 . .
H42G C424 H42H 109.5 . .
C423 C424 H42I 109.5 . .
H42G C424 H42I 109.5 . .
H42H C424 H42I 109.5 . .
N4 C431 C432 113.7(11) . .
N4 C431 H43A 108.8 . .
C432 C431 H43A 108.8 . .
N4 C431 H43B 108.8 . .
C432 C431 H43B 108.8 . .
H43A C431 H43B 107.7 . .
C431 C432 C433 115(2) . .
C431 C432 H43C 108.5 . .
C433 C432 H43C 108.5 . .
C431 C432 H43D 108.5 . .
C433 C432 H43D 108.5 . .
H43C C432 H43D 107.5 . .
C434 C433 C432 114(3) . .
C434 C433 H43E 108.8 . .
C432 C433 H43E 108.8 . .
C434 C433 H43F 108.8 . .
C432 C433 H43F 108.8 . .
H43E C433 H43F 107.7 . .
C433 C434 H43G 109.5 . .
C433 C434 H43H 109.5 . .
H43G C434 H43H 109.5 . .
C433 C434 H43I 109.5 . .
H43G C434 H43I 109.5 . .
H43H C434 H43I 109.5 . .
N4 C441 C442 114.1(10) . .
N4 C441 H44A 108.7 . .
C442 C441 H44A 108.7 . .
N4 C441 H44B 108.7 . .
C442 C441 H44B 108.7 . .
H44A C441 H44B 107.6 . .
C441 C442 C443 113(3) . .
C441 C442 H44C 108.9 . .
C443 C442 H44C 108.9 . .
C441 C442 H44D 108.9 . .
C443 C442 H44D 108.9 . .
H44C C442 H44D 107.7 . .
C444 C443 C442 111(3) . .
C444 C443 H44E 109.5 . .
C442 C443 H44E 109.5 . .
C444 C443 H44F 109.5 . .
C442 C443 H44F 109.5 . .
H44E C443 H44F 108.1 . .
C443 C444 H44G 109.5 . .
C443 C444 H44H 109.5 . .
H44G C444 H44H 109.5 . .
C443 C444 H44I 109.5 . .
H44G C444 H44I 109.5 . .
H44H C444 H44I 109.5 . .
O8 C1A O9 122.6(16) . .
O8 C1A C2A 120.0(17) . .
O9 C1A C2A 115.9(17) . .
C1A C2A H2A1 109.5 . .
C1A C2A H2A2 109.5 . .
H2A1 C2A H2A2 109.5 . .
C1A C2A H2A3 109.5 . .
H2A1 C2A H2A3 109.5 . .
H2A2 C2A H2A3 109.5 . .
O1XB C1X O1XB 120(4) 2_655 .
O1XA C1X C2X 120(2) . .
O1XA C1X C2X 120(2) 2_655 .
O1XB C1X C2X 119.8(19) 2_655 .
O1XB C1X C2X 119.8(19) . .
C1X C2X H2X1 109.5 . .
C1X C2X H2X2 109.5 . .
H2X1 C2X H2X2 109.5 . .
C1X C2X H2X3 109.5 . .
H2X1 C2X H2X3 109.5 . .
H2X2 C2X H2X3 109.5 . .
C1X O1XA Ag1 125(3) . .
C1X O1XB Ag1 123(3) . .
Cl4A C1 Cl1 115(3) . .
Cl4A C1 Cl2 99(3) . .
Cl1 C1 Cl2 110(2) . .
Cl1 C1 Cl4B 106(3) . .
Cl2 C1 Cl4B 139(3) . .
Cl4A C1 Cl3 124(3) . .
Cl1 C1 Cl3 108(3) . .
Cl2 C1 Cl3 98(2) . .
Cl4B C1 Cl3 89(2) . .
Si1 O1 W1 125.2(6) . .
Si1 O1 W2 125.2(6) . .
W1 O1 W2 92.1(4) . .
Si1 O2 W4 128.4(7) . 2_655
Si1 O2 W3 128.3(6) . 2_655
W4 O2 W3 92.6(4) 2_655 2_655
Si1 O3 W5 126.5(7) . .
Si1 O3 W6 129.3(6) . .
W5 O3 W6 93.9(4) . .
Si1 O4 W8 123.3(6) . .
Si1 O4 W9 123.0(6) . .
W8 O4 W9 92.1(4) . .
Si1 O4 W7 124.0(7) . .
W8 O4 W7 92.8(4) . .
W9 O4 W7 92.6(4) . .
W2 O5 W1 141.4(6) 2_655 .
W2 O5 Ag1 109.2(5) 2_655 .
W1 O5 Ag1 108.5(5) . .
C1A O8 W5 125.5(13) . .
C1A O9 W6 126.1(13) . .
W1 O10 W2 119.3(6) . .
W2 O11 W3 152.0(7) 2_655 .
W4 O12 W3 116.6(6) . .
W4 O13 W5 148.3(7) 2_655 .
W5 O14 W6 116.8(6) . .
W6 O15 W1 150.3(7) . .
W7 O16 W1 152.7(7) . .
W8 O17 W2 152.2(7) . .
W8 O18 W3 149.0(7) 2_655 .
W4 O19 W9 149.9(8) . 2_655
W5 O20 W9 148.7(8) . .
W7 O21 W6 149.9(7) . .
W7 O22 W8 119.7(6) . .
W9 O23 W8 120.2(6) . .
W9 O24 W7 121.5(6) . .
O2 Si1 O1 111.5(6) . .
O2 Si1 O3 114.0(6) . .
O1 Si1 O3 111.3(6) . .
O2 Si1 O4 106.2(6) . .
O1 Si1 O4 108.5(6) . .
O3 Si1 O4 104.8(6) . .
O1XB Ag1 O5 159.2(11) . .
O1XA Ag1 O5 158.7(10) . .
O5 Ag1 Ag1 88.9(3) . 2_655
O25 W1 O10 98.3(6) . .
O25 W1 O15 102.5(6) . .
O10 W1 O15 159.1(5) . .
O25 W1 O16 98.0(5) . .
O10 W1 O16 91.5(5) . .
O15 W1 O16 86.5(5) . .
O25 W1 O5 96.6(5) . .
O10 W1 O5 90.5(5) . .
O15 W1 O5 86.3(5) . .
O16 W1 O5 164.8(5) . .
O25 W1 O1 172.4(5) . .
O10 W1 O1 74.3(4) . .
O15 W1 O1 84.8(5) . .
O16 W1 O1 84.2(4) . .
O5 W1 O1 81.9(4) . .
O26 W2 O11 101.5(6) . 2_655
O26 W2 O10 99.0(6) . .
O11 W2 O10 159.5(5) 2_655 .
O26 W2 O17 97.6(5) . .
O11 W2 O17 86.3(5) 2_655 .
O10 W2 O17 91.1(5) . .
O26 W2 O5 97.4(5) . 2_655
O11 W2 O5 87.2(5) 2_655 2_655
O10 W2 O5 90.2(5) . 2_655
O17 W2 O5 164.6(5) . 2_655
O26 W2 O1 173.2(5) . .
O11 W2 O1 85.2(5) 2_655 .
O10 W2 O1 74.3(4) . .
O17 W2 O1 83.6(4) . .
O5 W2 O1 81.9(4) 2_655 .
O27 W3 O11 102.1(6) . .
O27 W3 O12 98.9(7) . .
O11 W3 O12 158.9(6) . .
O27 W3 O6 97.8(7) . .
O11 W3 O6 90.7(6) . .
O12 W3 O6 89.1(6) . .
O27 W3 O18 97.4(6) . .
O11 W3 O18 84.8(5) . .
O12 W3 O18 89.9(6) . .
O6 W3 O18 164.7(6) . .
O27 W3 O2 173.0(6) . 2_655
O11 W3 O2 84.9(5) . 2_655
O12 W3 O2 74.1(5) . 2_655
O6 W3 O2 82.0(5) . 2_655
O18 W3 O2 83.1(5) . 2_655
O28 W4 O13 101.2(6) . 2_655
O28 W4 O12 96.8(7) . .
O13 W4 O12 162.0(5) 2_655 .
O28 W4 O19 98.5(6) . .
O13 W4 O19 87.5(6) 2_655 .
O12 W4 O19 90.4(6) . .
O28 W4 O7 95.6(6) . .
O13 W4 O7 90.3(7) 2_655 .
O12 W4 O7 87.5(7) . .
O19 W4 O7 165.9(6) . .
O28 W4 O2 172.6(7) . 2_655
O13 W4 O2 85.8(5) 2_655 2_655
O12 W4 O2 76.3(5) . 2_655
O19 W4 O2 84.3(5) . 2_655
O7 W4 O2 81.7(5) . 2_655
O29 W5 O20 99.7(6) . .
O29 W5 O14 98.9(6) . .
O20 W5 O14 91.2(6) . .
O29 W5 O13 100.7(6) . .
O20 W5 O13 88.4(6) . .
O14 W5 O13 160.2(5) . .
O29 W5 O8 94.3(7) . .
O20 W5 O8 165.9(6) . .
O14 W5 O8 87.5(6) . .
O13 W5 O8 88.1(6) . .
O29 W5 O3 172.1(6) . .
O20 W5 O3 85.4(5) . .
O14 W5 O3 74.8(5) . .
O13 W5 O3 85.5(5) . .
O8 W5 O3 80.8(5) . .
O30 W6 O15 102.7(6) . .
O30 W6 O14 97.8(6) . .
O15 W6 O14 159.5(6) . .
O30 W6 O21 99.6(6) . .
O15 W6 O21 85.8(5) . .
O14 W6 O21 90.7(5) . .
O30 W6 O9 95.3(7) . .
O15 W6 O9 90.4(6) . .
O14 W6 O9 87.8(6) . .
O21 W6 O9 165.1(6) . .
O30 W6 O3 171.5(5) . .
O15 W6 O3 85.3(5) . .
O14 W6 O3 74.3(5) . .
O21 W6 O3 83.9(5) . .
O9 W6 O3 81.4(6) . .
O31 W7 O16 102.4(5) . .
O31 W7 O22 98.6(6) . .
O16 W7 O22 90.3(5) . .
O31 W7 O21 100.7(6) . .
O16 W7 O21 83.9(5) . .
O22 W7 O21 160.6(5) . .
O31 W7 O24 101.4(5) . .
O16 W7 O24 156.0(5) . .
O22 W7 O24 88.7(5) . .
O21 W7 O24 89.1(5) . .
O31 W7 O4 170.3(6) . .
O16 W7 O4 84.2(4) . .
O22 W7 O4 74.1(5) . .
O21 W7 O4 86.9(5) . .
O24 W7 O4 72.5(5) . .
O32 W8 O17 103.5(6) . .
O32 W8 O18 101.0(6) . 2_655
O17 W8 O18 85.7(5) . 2_655
O32 W8 O23 99.6(6) . .
O17 W8 O23 156.9(5) . .
O18 W8 O23 89.0(6) 2_655 .
O32 W8 O22 98.5(6) . .
O17 W8 O22 89.3(5) . .
O18 W8 O22 160.6(5) 2_655 .
O23 W8 O22 88.2(6) . .
O32 W8 O4 169.2(6) . .
O17 W8 O4 83.8(4) . .
O18 W8 O4 87.4(5) 2_655 .
O23 W8 O4 73.5(5) . .
O22 W8 O4 73.4(5) . .
O33 W9 O24 99.3(7) . .
O33 W9 O23 98.7(7) . .
O24 W9 O23 90.3(6) . .
O33 W9 O19 101.7(7) . 2_655
O24 W9 O19 158.7(5) . 2_655
O23 W9 O19 89.9(6) . 2_655
O33 W9 O20 100.8(6) . .
O24 W9 O20 88.5(6) . .
O23 W9 O20 160.4(5) . .
O19 W9 O20 84.1(6) 2_655 .
O33 W9 O4 169.5(6) . .
O24 W9 O4 73.3(4) . .
O23 W9 O4 74.2(5) . .
O19 W9 O4 86.2(5) 2_655 .
O20 W9 O4 86.7(5) . .

loop_
_geom_bond_atom_site_label_1
_geom_bond_atom_site_label_2
_geom_bond_distance
_geom_bond_site_symmetry_2
N1 C131 1.48(4) .
N1 C141 1.52(3) .
N1 C121 1.52(3) .
N1 C111 1.53(3) .
C111 C112 1.46(3) .
C111 H11A 0.9900 .
C111 H11B 0.9900 .
C112 C113 1.54(3) .
C112 H11C 0.9900 .
C112 H11D 0.9900 .
C113 C114 1.50(3) .
C113 H11E 0.9900 .
C113 H11F 0.9900 .
C114 H11G 0.9800 .
C114 H11H 0.9800 .
C114 H11I 0.9800 .
C121 C122 1.48(3) .
C121 H12A 0.9900 .
C121 H12B 0.9900 .
C122 C123 1.56(4) .
C122 H12C 0.9900 .
C122 H12D 0.9900 .
C123 C124 1.532(10) .
C123 H12E 0.9900 .
C123 H12F 0.9900 .
C124 H12G 0.9800 .
C124 H12H 0.9800 .
C124 H12I 0.9800 .
C131 C132 1.53(5) .
C131 H13A 0.9900 .
C131 H13B 0.9900 .
C132 C133 1.55(4) .
C132 H13C 0.9900 .
C132 H13D 0.9900 .
C133 C134 1.62(5) .
C133 H13E 0.9900 .
C133 H13F 0.9900 .
C134 H13G 0.9800 .
C134 H13H 0.9800 .
C134 H13I 0.9800 .
C141 C142 1.536(10) .
C141 H14A 0.9900 .
C141 H14B 0.9900 .
C142 C143 1.540(10) .
C142 H14C 0.9900 .
C142 H14D 0.9900 .
C143 C144 1.527(10) .
C143 H14E 0.9900 .
C143 H14F 0.9900 .
C144 H14G 0.9800 .
C144 H14H 0.9800 .
C144 H14I 0.9800 .
N2 C221 1.49(4) .
N2 C241 1.494(10) .
N2 C211 1.506(10) .
N2 C231 1.59(4) .
C211 C212 1.539(10) .
C211 H21A 0.9900 .
C211 H21B 0.9900 .
C212 C213 1.539(10) .
C212 H21C 0.9900 .
C212 H21D 0.9900 .
C213 C214 1.542(10) .
C213 H21E 0.9900 .
C213 H21F 0.9900 .
C214 H21G 0.9800 .
C214 H21H 0.9800 .
C214 H21I 0.9800 .
C221 C222 1.50(5) .
C221 H22A 0.9900 .
C221 H22B 0.9900 .
C222 C223 1.537(10) .
C222 H22C 0.9900 .
C222 H22D 0.9900 .
C223 C224 1.50(5) .
C223 H22E 0.9900 .
C223 H22F 0.9900 .
C224 H22G 0.9800 .
C224 H22H 0.9800 .
C224 H22I 0.9800 .
C231 C232 1.55(4) .
C231 H23A 0.9900 .
C231 H23B 0.9900 .
C232 C233 1.545(10) .
C232 H23C 0.9900 .
C232 H23D 0.9900 .
C233 C234 1.534(10) .
C233 H23E 0.9900 .
C233 H23F 0.9900 .
C234 H23G 0.9800 .
C234 H23H 0.9800 .
C234 H23I 0.9800 .
C241 C242 1.541(10) .
C241 H24A 0.9900 .
C241 H24B 0.9900 .
C242 C243 1.537(10) .
C242 H24C 0.9900 .
C242 H24D 0.9900 .
C243 C244 1.529(10) .
C243 H24E 0.9900 .
C243 H24F 0.9900 .
C244 H24G 0.9800 .
C244 H24H 0.9800 .
C244 H24I 0.9800 .
N3 C311 1.49(3) 2
N3 C311 1.49(3) .
N3 C321 1.51(3) .
N3 C321 1.51(3) 2
C311 C312 1.541(10) .
C311 H31A 0.9900 .
C311 H31B 0.9900 .
C312 C313 1.539(10) .
C312 H31C 0.9900 .
C312 H31D 0.9900 .
C313 C314 1.532(10) .
C313 H31E 0.9900 .
C313 H31F 0.9900 .
C314 H31G 0.9800 .
C314 H31H 0.9800 .
C314 H31I 0.9800 .
C321 C322 1.539(10) .
C321 H32A 0.9900 .
C321 H32B 0.9900 .
C322 C323 1.541(10) .
C322 H32C 0.9900 .
C322 H32D 0.9900 .
C323 C324 1.534(10) .
C323 H32E 0.9900 .
C323 H32F 0.9900 .
C324 H32G 0.9800 .
C324 H32H 0.9800 .
C324 H32I 0.9800 .
N4 C441 1.498(10) .
N4 C411 1.502(10) .
N4 C431 1.502(10) .
N4 C421 1.503(10) .
C411 C412 1.532(10) .
C411 H41A 0.9900 .
C411 H41B 0.9900 .
C412 C413 1.542(10) .
C412 H41C 0.9900 .
C412 H41D 0.9900 .
C413 C414 1.539(10) .
C413 H41E 0.9900 .
C413 H41F 0.9900 .
C414 H41G 0.9800 .
C414 H41H 0.9800 .
C414 H41I 0.9800 .
C421 C422 1.541(10) .
C421 H42A 0.9900 .
C421 H42B 0.9900 .
C422 C423 1.539(10) .
C422 H42C 0.9900 .
C422 H42D 0.9900 .
C423 C424 1.538(10) .
C423 H42E 0.9900 .
C423 H42F 0.9900 .
C424 H42G 0.9800 .
C424 H42H 0.9800 .
C424 H42I 0.9800 .
C431 C432 1.530(10) .
C431 H43A 0.9900 .
C431 H43B 0.9900 .
C432 C433 1.540(10) .
C432 H43C 0.9900 .
C432 H43D 0.9900 .
C433 C434 1.535(10) .
C433 H43E 0.9900 .
C433 H43F 0.9900 .
C434 H43G 0.9800 .
C434 H43H 0.9800 .
C434 H43I 0.9800 .
C441 C442 1.533(10) .
C441 H44A 0.9900 .
C441 H44B 0.9900 .
C442 C443 1.541(10) .
C442 H44C 0.9900 .
C442 H44D 0.9900 .
C443 C444 1.537(10) .
C443 H44E 0.9900 .
C443 H44F 0.9900 .
C444 H44G 0.9800 .
C444 H44H 0.9800 .
C444 H44I 0.9800 .
C1A O8 1.500(10) .
C1A O9 1.506(10) .
C1A C2A 1.545(10) .
C2A H2A1 0.9800 .
C2A H2A2 0.9800 .
C2A H2A3 0.9800 .
C1X O1XA 1.33(4) .
C1X O1XA 1.33(4) 2_655
C1X O1XB 1.35(4) 2_655
C1X O1XB 1.35(4) .
C1X C2X 1.40(4) .
C2X H2X1 0.9800 .
C2X H2X2 0.9800 .
C2X H2X3 0.9800 .
O1XA Ag1 2.19(3) .
O1XB Ag1 2.19(3) .
C1 Cl4A 1.64(5) .
C1 Cl1 1.72(4) .
C1 Cl2 1.75(4) .
C1 Cl4B 1.78(5) .
C1 Cl3 1.79(4) .
O1 Si1 1.607(11) .
O1 W1 2.287(11) .
O1 W2 2.287(11) .
O2 Si1 1.600(11) .
O2 W4 2.205(10) 2_655
O2 W3 2.281(12) 2_655
O3 Si1 1.630(12) .
O3 W5 2.223(11) .
O3 W6 2.224(12) .
O4 Si1 1.656(12) .
O4 W8 2.310(12) .
O4 W9 2.315(11) .
O4 W7 2.315(11) .
O5 W2 1.919(10) 2_655
O5 W1 1.950(10) .
O5 Ag1 2.303(11) .
O6 W3 1.933(14) .
O7 W4 1.977(15) .
O8 W5 1.996(16) .
O9 W6 1.962(15) .
O10 W1 1.907(12) .
O10 W2 1.910(12) .
O11 W2 1.886(12) 2_655
O11 W3 1.906(12) .
O12 W4 1.898(15) .
O12 W3 1.913(14) .
O13 W4 1.847(17) 2_655
O13 W5 1.963(17) .
O14 W5 1.894(14) .
O14 W6 1.920(11) .
O15 W6 1.880(11) .
O15 W1 1.919(12) .
O16 W7 1.878(11) .
O16 W1 1.926(11) .
O17 W8 1.884(11) .
O17 W2 1.913(11) .
O18 W8 1.905(13) 2_655
O18 W3 1.974(13) .
O19 W4 1.923(14) .
O19 W9 1.939(15) 2_655
O20 W5 1.893(13) .
O20 W9 1.942(15) .
O21 W7 1.922(13) .
O21 W6 1.946(12) .
O22 W7 1.914(13) .
O22 W8 1.961(13) .
O23 W9 1.896(14) .
O23 W8 1.945(13) .
O24 W9 1.894(13) .
O24 W7 1.944(12) .
O25 W1 1.707(12) .
O26 W2 1.712(12) .
O27 W3 1.706(15) .
O28 W4 1.706(13) .
O29 W5 1.707(13) .
O30 W6 1.677(14) .
O31 W7 1.715(12) .
O32 W8 1.704(12) .
O33 W9 1.720(13) .
Ag1 Ag1 3.125(5) 2_655
